data_4076149
loop_
_publ_author_name
'Cheung, Mak-Shuen'
'Chan, Hoi-Shan'
'Xie, Zuowei'

_publ_section_title
;
 Highly Electrophilic Half-Sandwich Group 4 Metallacarborane Alkyls.
 C&#x2212;H/C&#x2212;O Activation and Alkyne Insertion Reactions at
 Neutral Metal Complexes
;
_journal_issue 22
_journal_name_full Organometallics
_journal_page_first 5217
_journal_paper_doi 10.1021/om050658r
_journal_volume 24
_journal_year 2005
_chemical_formula_sum 'C14 H38 B9 Hf N O Si'
_chemical_formula_weight 540.32
_chemical_name_systematic
; 
 ? 
;
_space_group_IT_number 15
_symmetry_cell_setting monoclinic
_symmetry_space_group_name_Hall '-C 2yc'
_symmetry_space_group_name_H-M 'C 1 2/c 1'
_atom_sites_solution_hydrogens geom
_atom_sites_solution_primary direct
_atom_sites_solution_secondary difmap
_audit_creation_method SHELXL-97
_cell_angle_alpha 90.00
_cell_angle_beta 96.0340(10)
_cell_angle_gamma 90.00
_cell_formula_units_Z 8
_cell_length_a 27.5013(15)
_cell_length_b 10.6833(6)
_cell_length_c 18.5513(10)
_cell_measurement_temperature 293(2)
_cell_volume 5420.3(5)
_computing_cell_refinement 'Bruker SMART'
_computing_data_collection 'Bruker SMART'
_computing_data_reduction 'Bruker SHELXTL'
_computing_molecular_graphics 'Bruker SHELXTL'
_computing_publication_material 'Bruker SHELXTL'
_computing_structure_refinement 'SHELXL-97 (Sheldrick, 1997)'
_computing_structure_solution 'SHELXS-97 (Sheldrick, 1990)'
_diffrn_ambient_temperature 293(2)
_diffrn_measured_fraction_theta_full 0.998
_diffrn_measured_fraction_theta_max 0.998
_diffrn_measurement_device_type 'CCD area detector'
_diffrn_measurement_method 'phi and omega scans'
_diffrn_radiation_monochromator graphite
_diffrn_radiation_source 'fine-focus sealed tube'
_diffrn_radiation_type MoK\a
_diffrn_radiation_wavelength 0.71073
_diffrn_reflns_av_R_equivalents 0.0477
_diffrn_reflns_av_sigmaI/netI 0.0424
_diffrn_reflns_limit_h_max 31
_diffrn_reflns_limit_h_min -32
_diffrn_reflns_limit_k_max 12
_diffrn_reflns_limit_k_min -11
_diffrn_reflns_limit_l_max 22
_diffrn_reflns_limit_l_min -21
_diffrn_reflns_number 14718
_diffrn_reflns_theta_full 25.00
_diffrn_reflns_theta_max 25.00
_diffrn_reflns_theta_min 1.49
_exptl_absorpt_coefficient_mu 3.897
_exptl_absorpt_correction_T_max 1.0000
_exptl_absorpt_correction_T_min 0.6878
_exptl_absorpt_correction_type sadabs
_exptl_crystal_colour colorless
_exptl_crystal_density_diffrn 1.324
_exptl_crystal_density_method 'not measured'
_exptl_crystal_description prism
_exptl_crystal_F_000 2144
_exptl_crystal_size_max 0.30
_exptl_crystal_size_mid 0.20
_exptl_crystal_size_min 0.10
_refine_diff_density_max 2.635
_refine_diff_density_min -1.300
_refine_diff_density_rms 0.283
_refine_ls_extinction_method none
_refine_ls_goodness_of_fit_ref 1.215
_refine_ls_hydrogen_treatment riding
_refine_ls_matrix_type full
_refine_ls_number_parameters 244
_refine_ls_number_reflns 4770
_refine_ls_number_restraints 0
_refine_ls_restrained_S_all 1.215
_refine_ls_R_factor_all 0.0749
_refine_ls_R_factor_gt 0.0539
_refine_ls_shift/su_max 0.001
_refine_ls_shift/su_mean 0.000
_refine_ls_structure_factor_coef Fsqd
_refine_ls_weighting_details 'calc w=1/[\s^2^(Fo^2^)+(0.0956P)^2^+21.4644P] where P=(Fo^2^+2Fc^2^)/3'
_refine_ls_weighting_scheme calc
_refine_ls_wR_factor_gt 0.1537
_refine_ls_wR_factor_ref 0.1733
_reflns_number_gt 3696
_reflns_number_total 4770
_reflns_threshold_expression >2sigma(I)
_cod_data_source_file om050658rsi20050730_045551.cif
_cod_data_source_block 2
_cod_original_sg_symbol_H-M C2/c
_cod_database_code 4076149

loop_
_symmetry_equiv_pos_as_xyz
'x, y, z'
'-x, y, -z+1/2'
'x+1/2, y+1/2, z'
'-x+1/2, y+1/2, -z+1/2'
'-x, -y, -z'
'x, -y, z-1/2'
'-x+1/2, -y+1/2, -z'
'x+1/2, -y+1/2, z-1/2'

loop_
_atom_site_label
_atom_site_type_symbol
_atom_site_fract_x
_atom_site_fract_y
_atom_site_fract_z
_atom_site_U_iso_or_equiv
_atom_site_adp_type
_atom_site_occupancy
_atom_site_symmetry_multiplicity
_atom_site_calc_flag
_atom_site_refinement_flags
Hf1 Hf 0.158336(14) 0.94779(3) 0.07819(2) 0.03639(19) Uani 1 1 d .
N1 N 0.0885(3) 1.0193(9) 0.1123(5) 0.056(2) Uani 1 1 d .
Si1 Si 0.10534(12) 0.6258(3) 0.06585(18) 0.0534(8) Uani 1 1 d .
O1 O 0.2248(3) 0.9503(6) 0.1544(4) 0.0508(19) Uani 1 1 d .
C1 C 0.1218(4) 1.0906(10) -0.0265(6) 0.046(2) Uani 1 1 d .
C2 C 0.1758(4) 1.1385(9) -0.0062(5) 0.049(3) Uani 1 1 d .
H2 H 0.1823 1.2151 0.0332 0.059 Uiso 1 1 calc R
C11 C 0.0819(5) 1.1615(13) 0.0039(7) 0.069(4) Uani 1 1 d .
H11A H 0.0586 1.1885 -0.0359 0.083 Uiso 1 1 calc R
H11B H 0.0960 1.2360 0.0276 0.083 Uiso 1 1 calc R
C12 C 0.0544(5) 1.0892(14) 0.0580(7) 0.075(4) Uani 1 1 d .
H12A H 0.0351 1.1473 0.0833 0.090 Uiso 1 1 calc R
H12B H 0.0322 1.0304 0.0319 0.090 Uiso 1 1 calc R
C14 C 0.0599(5) 0.9566(13) 0.1634(9) 0.084(5) Uani 1 1 d .
H14A H 0.0313 1.0052 0.1696 0.126 Uiso 1 1 calc R
H14B H 0.0793 0.9479 0.2093 0.126 Uiso 1 1 calc R
H14C H 0.0503 0.8752 0.1451 0.126 Uiso 1 1 calc R
C13 C 0.1287(4) 1.0942(12) 0.1468(6) 0.058(3) Uani 1 1 d .
H13A H 0.1359 1.0848 0.1989 0.070 Uiso 1 1 calc R
H13B H 0.1307 1.1801 0.1303 0.070 Uiso 1 1 calc R
C15 C 0.1447(4) 0.7513(9) 0.1105(6) 0.048(2) Uani 1 1 d .
H15A H 0.1770 0.7140 0.1178 0.057 Uiso 1 1 calc R
H15B H 0.1339 0.7586 0.1585 0.057 Uiso 1 1 calc R
C16 C 0.1286(6) 0.5802(14) -0.0195(8) 0.085(4) Uani 1 1 d .
H16A H 0.1623 0.5565 -0.0103 0.127 Uiso 1 1 calc R
H16B H 0.1256 0.6495 -0.0526 0.127 Uiso 1 1 calc R
H16C H 0.1099 0.5107 -0.0404 0.127 Uiso 1 1 calc R
C17 C 0.1064(6) 0.4832(13) 0.1231(9) 0.088(5) Uani 1 1 d .
H17A H 0.1395 0.4554 0.1342 0.132 Uiso 1 1 calc R
H17B H 0.0876 0.4184 0.0975 0.132 Uiso 1 1 calc R
H17C H 0.0926 0.5020 0.1673 0.132 Uiso 1 1 calc R
C18 C 0.0386(5) 0.6721(15) 0.0481(11) 0.106(6) Uani 1 1 d .
H18A H 0.0265 0.6947 0.0930 0.159 Uiso 1 1 calc R
H18B H 0.0201 0.6029 0.0268 0.159 Uiso 1 1 calc R
H18C H 0.0355 0.7423 0.0156 0.159 Uiso 1 1 calc R
C19 C 0.2621(4) 0.8540(12) 0.1608(8) 0.071(4) Uani 1 1 d .
H19A H 0.2732 0.8357 0.1141 0.086 Uiso 1 1 calc R
H19B H 0.2499 0.7777 0.1807 0.086 Uiso 1 1 calc R
C20 C 0.3019(6) 0.9092(17) 0.2110(11) 0.117(7) Uani 1 1 d .
H20A H 0.3003 0.8770 0.2595 0.140 Uiso 1 1 calc R
H20B H 0.3334 0.8863 0.1956 0.140 Uiso 1 1 calc R
C21 C 0.2973(5) 1.0345(15) 0.2110(10) 0.090(5) Uani 1 1 d .
H21A H 0.3160 1.0715 0.1748 0.108 Uiso 1 1 calc R
H21B H 0.3093 1.0683 0.2581 0.108 Uiso 1 1 calc R
C22 C 0.2449(5) 1.0622(10) 0.1941(6) 0.059(3) Uani 1 1 d .
H22A H 0.2401 1.1366 0.1642 0.071 Uiso 1 1 calc R
H22B H 0.2294 1.0747 0.2382 0.071 Uiso 1 1 calc R
B3 B 0.2169(5) 1.0272(12) -0.0085(7) 0.046(3) Uani 1 1 d .
H3 H 0.2517 1.0270 0.0268 0.055 Uiso 1 1 calc R
B4 B 0.1842(5) 0.8944(11) -0.0384(7) 0.049(3) Uani 1 1 d .
H4 H 0.1971 0.7986 -0.0258 0.059 Uiso 1 1 calc R
B5 B 0.1220(5) 0.9389(11) -0.0487(6) 0.049(3) Uani 1 1 d .
H5 H 0.0909 0.8759 -0.0433 0.059 Uiso 1 1 calc R
B6 B 0.1481(6) 1.1867(13) -0.0870(7) 0.060(4) Uani 1 1 d .
H6 H 0.1365 1.2828 -0.1014 0.072 Uiso 1 1 calc R
B7 B 0.2099(6) 1.1411(13) -0.0771(7) 0.061(4) Uani 1 1 d .
H7 H 0.2389 1.2090 -0.0852 0.074 Uiso 1 1 calc R
B8 B 0.2150(5) 0.9839(14) -0.1015(7) 0.056(3) Uani 1 1 d .
H8 H 0.2470 0.9480 -0.1258 0.067 Uiso 1 1 calc R
B9 B 0.1556(6) 0.9268(12) -0.1267(7) 0.059(4) Uani 1 1 d .
H9 H 0.1487 0.8533 -0.1681 0.070 Uiso 1 1 calc R
B10 B 0.1123(6) 1.0532(12) -0.1159(7) 0.060(4) Uani 1 1 d .
H10 H 0.0770 1.0626 -0.1493 0.073 Uiso 1 1 calc R
B11 B 0.1716(6) 1.0807(13) -0.1509(7) 0.062(4) Uani 1 1 d .
H11 H 0.1749 1.1069 -0.2076 0.075 Uiso 1 1 calc R

loop_
_atom_site_aniso_label
_atom_site_aniso_U_11
_atom_site_aniso_U_22
_atom_site_aniso_U_33
_atom_site_aniso_U_23
_atom_site_aniso_U_13
_atom_site_aniso_U_12
Hf1 0.0477(3) 0.0317(3) 0.0284(3) -0.00265(16) -0.00250(17) 0.00454(17)
N1 0.057(6) 0.057(6) 0.054(6) 0.000(5) 0.007(5) 0.007(5)
Si1 0.0616(19) 0.0387(16) 0.0576(19) -0.0036(14) -0.0051(15) -0.0015(14)
O1 0.055(4) 0.034(4) 0.060(5) -0.002(3) -0.008(4) 0.004(3)
C1 0.059(6) 0.040(5) 0.037(6) 0.001(4) -0.009(5) 0.011(5)
C2 0.075(7) 0.037(5) 0.033(5) 0.003(4) -0.001(5) 0.001(5)
C11 0.078(8) 0.074(9) 0.053(7) 0.010(7) -0.007(6) 0.035(7)
C12 0.056(7) 0.096(10) 0.069(9) -0.012(8) -0.012(6) 0.032(7)
C14 0.078(9) 0.088(11) 0.092(11) -0.005(8) 0.035(8) -0.007(8)
C13 0.079(8) 0.050(6) 0.044(7) -0.009(5) -0.005(6) 0.009(6)
C15 0.056(6) 0.036(5) 0.049(6) 0.003(5) -0.008(5) -0.004(5)
C16 0.104(11) 0.075(9) 0.072(10) -0.030(8) -0.005(8) -0.006(8)
C17 0.105(12) 0.054(8) 0.098(12) 0.002(8) -0.021(9) -0.006(8)
C18 0.072(9) 0.076(10) 0.162(18) -0.015(11) -0.025(10) -0.006(8)
C19 0.057(7) 0.056(7) 0.097(10) -0.020(7) -0.011(7) 0.009(6)
C20 0.086(11) 0.100(13) 0.151(18) -0.053(13) -0.044(11) 0.027(10)
C21 0.064(9) 0.084(11) 0.115(14) -0.014(9) -0.025(8) -0.010(7)
C22 0.094(9) 0.043(6) 0.037(6) -0.007(5) -0.010(6) -0.016(6)
B3 0.051(7) 0.051(7) 0.035(6) 0.008(5) 0.001(5) 0.006(6)
B4 0.070(8) 0.031(6) 0.045(7) -0.006(5) 0.002(6) -0.001(6)
B5 0.076(9) 0.041(7) 0.028(6) -0.007(5) -0.011(6) -0.002(6)
B6 0.096(10) 0.045(7) 0.036(7) 0.009(6) -0.011(7) 0.002(7)
B7 0.093(10) 0.052(8) 0.037(7) 0.008(6) -0.001(7) -0.006(7)
B8 0.066(8) 0.065(8) 0.036(7) 0.009(6) 0.012(6) -0.001(7)
B9 0.088(10) 0.045(7) 0.039(7) -0.006(6) -0.008(7) -0.001(7)
B10 0.084(10) 0.054(8) 0.038(7) 0.002(6) -0.020(7) 0.001(7)
B11 0.100(11) 0.053(8) 0.032(7) 0.006(6) 0.000(7) 0.008(8)

loop_
_atom_type_symbol
_atom_type_description
_atom_type_scat_dispersion_real
_atom_type_scat_dispersion_imag
_atom_type_scat_source
C C 0.0033 0.0016 'International Tables Vol C Tables 4.2.6.8 and 6.1.1.4'
H H 0.0000 0.0000 'International Tables Vol C Tables 4.2.6.8 and 6.1.1.4'
B B 0.0013 0.0007 'International Tables Vol C Tables 4.2.6.8 and 6.1.1.4'
N N 0.0061 0.0033 'International Tables Vol C Tables 4.2.6.8 and 6.1.1.4'
O O 0.0106 0.0060 'International Tables Vol C Tables 4.2.6.8 and 6.1.1.4'
Si Si 0.0817 0.0704 'International Tables Vol C Tables 4.2.6.8 and 6.1.1.4'
Hf Hf -0.5830 6.1852 'International Tables Vol C Tables 4.2.6.8 and 6.1.1.4'

loop_
_geom_angle_atom_site_label_1
_geom_angle_atom_site_label_2
_geom_angle_atom_site_label_3
_geom_angle
O1 Hf1 N1 120.0(3)
O1 Hf1 C15 89.4(3)
N1 Hf1 C15 94.2(4)
O1 Hf1 C13 87.3(4)
N1 Hf1 C13 38.3(4)
C15 Hf1 C13 115.3(4)
O1 Hf1 B4 106.1(4)
N1 Hf1 B4 132.9(4)
C15 Hf1 B4 95.3(4)
C13 Hf1 B4 147.0(4)
O1 Hf1 B5 147.8(4)
N1 Hf1 B5 90.5(4)
C15 Hf1 B5 99.1(4)
C13 Hf1 B5 116.0(4)
B4 Hf1 B5 42.5(5)
O1 Hf1 B3 82.1(4)
N1 Hf1 B3 133.7(4)
C15 Hf1 B3 128.5(4)
C13 Hf1 B3 115.0(4)
B4 Hf1 B3 41.0(4)
B5 Hf1 B3 68.2(5)
O1 Hf1 C1 135.2(3)
N1 Hf1 C1 74.4(4)
C15 Hf1 C1 134.0(4)
C13 Hf1 C1 83.0(4)
B4 Hf1 C1 66.1(4)
B5 Hf1 C1 38.6(3)
B3 Hf1 C1 63.3(4)
O1 Hf1 C2 100.5(3)
N1 Hf1 C2 96.9(4)
C15 Hf1 C2 158.8(4)
C13 Hf1 C2 84.1(4)
B4 Hf1 C2 64.1(4)
B5 Hf1 C2 62.9(4)
B3 Hf1 C2 37.0(4)
C1 Hf1 C2 35.1(3)
C14 N1 C13 113.7(11)
C14 N1 C12 109.0(10)
C13 N1 C12 114.4(10)
C14 N1 Hf1 124.7(8)
C13 N1 Hf1 71.0(6)
C12 N1 Hf1 118.5(8)
C16 Si1 C17 106.9(8)
C16 Si1 C15 109.7(6)
C17 Si1 C15 111.3(6)
C16 Si1 C18 109.8(8)
C17 Si1 C18 105.7(8)
C15 Si1 C18 113.3(6)
C19 O1 C22 108.0(9)
C19 O1 Hf1 125.4(6)
C22 O1 Hf1 125.0(6)
C11 C1 C2 117.0(10)
C11 C1 B5 127.4(11)
C2 C1 B5 110.2(9)
C11 C1 B10 116.5(9)
C2 C1 B10 110.7(9)
B5 C1 B10 62.4(7)
C11 C1 B6 108.5(9)
C2 C1 B6 61.1(7)
B5 C1 B6 113.7(9)
B10 C1 B6 62.6(7)
C11 C1 Hf1 105.0(7)
C2 C1 Hf1 74.3(5)
B5 C1 Hf1 66.6(5)
B10 C1 Hf1 127.0(7)
B6 C1 Hf1 132.7(7)
C1 C2 B3 113.1(8)
C1 C2 B6 64.0(7)
B3 C2 B6 116.4(9)
C1 C2 B7 113.8(9)
B3 C2 B7 63.4(8)
B6 C2 B7 62.7(8)
C1 C2 Hf1 70.6(5)
B3 C2 Hf1 68.1(5)
B6 C2 Hf1 131.9(7)
B7 C2 Hf1 128.4(7)
C1 C11 C12 115.2(10)
N1 C12 C11 112.1(10)
N1 C13 Hf1 70.7(6)
Si1 C15 Hf1 131.8(5)
O1 C19 C20 103.9(10)
C21 C20 C19 109.4(13)
C20 C21 C22 106.9(12)
C21 C22 O1 104.4(10)
C2 B3 B4 105.2(9)
C2 B3 B7 59.7(7)
B4 B3 B7 108.7(9)
C2 B3 B8 105.2(9)
B4 B3 B8 61.2(7)
B7 B3 B8 59.2(8)
C2 B3 Hf1 75.0(6)
B4 B3 Hf1 65.7(6)
B7 B3 Hf1 131.5(8)
B8 B3 Hf1 124.8(8)
B3 B4 B5 106.1(8)
B3 B4 B9 107.4(9)
B5 B4 B9 61.2(8)
B3 B4 B8 60.6(7)
B5 B4 B8 107.7(9)
B9 B4 B8 59.1(8)
B3 B4 Hf1 73.3(6)
B5 B4 Hf1 70.2(6)
B9 B4 Hf1 129.6(8)
B8 B4 Hf1 131.5(8)
C1 B5 B10 59.6(7)
C1 B5 B4 105.2(9)
B10 B5 B4 109.8(11)
C1 B5 B9 106.4(9)
B10 B5 B9 61.9(8)
B4 B5 B9 59.7(8)
C1 B5 Hf1 74.8(5)
B10 B5 Hf1 132.2(7)
B4 B5 Hf1 67.4(5)
B9 B5 Hf1 125.4(8)
C2 B6 C1 54.9(6)
C2 B6 B7 58.9(7)
C1 B6 B7 103.5(9)
C2 B6 B10 101.9(9)
C1 B6 B10 57.7(7)
B7 B6 B10 107.8(10)
C2 B6 B11 103.4(9)
C1 B6 B11 104.8(9)
B7 B6 B11 59.0(8)
B10 B6 B11 61.7(9)
C2 B7 B8 104.5(9)
C2 B7 B3 56.9(7)
B8 B7 B3 61.1(7)
C2 B7 B11 105.2(11)
B8 B7 B11 60.3(8)
B3 B7 B11 108.7(10)
C2 B7 B6 58.4(7)
B8 B7 B6 110.0(10)
B3 B7 B6 107.3(10)
B11 B7 B6 61.8(8)
B7 B8 B9 107.8(10)
B7 B8 B11 60.2(8)
B9 B8 B11 60.4(8)
B7 B8 B3 59.7(7)
B9 B8 B3 106.3(9)
B11 B8 B3 107.5(10)
B7 B8 B4 106.8(9)
B9 B8 B4 60.0(7)
B11 B8 B4 108.2(10)
B3 B8 B4 58.3(7)
B8 B9 B4 60.9(7)
B8 B9 B11 59.8(8)
B4 B9 B11 108.5(9)
B8 B9 B5 107.5(9)
B4 B9 B5 59.2(7)
B11 B9 B5 107.4(9)
B8 B9 B10 108.1(10)
B4 B9 B10 105.9(9)
B11 B9 B10 61.5(8)
B5 B9 B10 57.5(7)
C1 B10 B5 58.1(6)
C1 B10 B6 59.7(7)
B5 B10 B6 107.9(9)
C1 B10 B9 104.3(9)
B5 B10 B9 60.6(8)
B6 B10 B9 106.3(11)
C1 B10 B11 104.9(9)
B5 B10 B11 106.8(10)
B6 B10 B11 59.9(8)
B9 B10 B11 57.8(8)
B7 B11 B8 59.5(8)
B7 B11 B9 106.7(9)
B8 B11 B9 59.7(8)
B7 B11 B6 59.1(8)
B8 B11 B6 107.2(9)
B9 B11 B6 107.4(11)
B7 B11 B10 105.3(10)
B8 B11 B10 107.4(9)
B9 B11 B10 60.6(9)
B6 B11 B10 58.4(8)

loop_
_geom_bond_atom_site_label_1
_geom_bond_atom_site_label_2
_geom_bond_distance
Hf1 O1 2.190(7)
Hf1 N1 2.221(9)
Hf1 C15 2.226(10)
Hf1 C13 2.226(11)
Hf1 B4 2.415(12)
Hf1 B5 2.461(11)
Hf1 B3 2.538(12)
Hf1 C1 2.589(10)
Hf1 C2 2.643(10)
N1 C14 1.457(17)
N1 C13 1.458(15)
N1 C12 1.500(15)
Si1 C16 1.835(15)
Si1 C17 1.856(15)
Si1 C15 1.862(10)
Si1 C18 1.895(14)
O1 C19 1.448(13)
O1 C22 1.481(11)
C1 C11 1.490(16)
C1 C2 1.579(15)
C1 B5 1.672(15)
C1 B10 1.698(16)
C1 B6 1.734(17)
C2 B3 1.645(16)
C2 B6 1.689(15)
C2 B7 1.696(18)
C11 C12 1.528(19)
C19 C20 1.483(18)
C20 C21 1.35(2)
C21 C22 1.474(19)
B3 B4 1.740(18)
B3 B7 1.757(17)
B3 B8 1.781(18)
B4 B5 1.766(19)
B4 B9 1.775(18)
B4 B8 1.792(18)
B5 B10 1.745(17)
B5 B9 1.80(2)
B6 B7 1.76(2)
B6 B10 1.782(19)
B6 B11 1.81(2)
B7 B8 1.75(2)
B7 B11 1.76(2)
B8 B9 1.76(2)
B8 B11 1.76(2)
B9 B11 1.77(2)
B9 B10 1.83(2)
B10 B11 1.84(2)
